data_4000505
loop_
_publ_author_name
'Govorov, V. A.'
'Abakumov, A. M.'
'Rozova, M. G.'
'Borzenko, A. G.'
'Vassiliev, S. Yu.'
'Mazin, V. M.'
'Afanasov, M. I.'
'Fabritchnyi, P. B.'
'Tsirlina, G. A.'
'Antipov, E. V.'
'Morozova, E. N.'
'Gippius, A. A.'
'Ivanov, V. V.'
'Tendeloo, G. Van'

_publ_section_title
;
 Sn~2-2x~Sb~x~Fe~x~O~4~ Solid Solutions as Possible Inert Anode Materials in
 Aluminum Electrolysis
;
_journal_coden_ASTM CMATEX
_journal_issue 11
_journal_name_full 'Chemistry of Materials'
_journal_page_first 3004
_journal_page_last 3011
_journal_paper_doi 10.1021/cm048145i
_journal_volume 17
_journal_year 2005
_chemical_formula_sum 'Fe0.26 O4 Sb0.26 Sn1.48'
_chemical_formula_weight 285.8
_space_group_IT_number 136
_space_group_name_Hall '-P 4n 2n'
_space_group_name_H-M_alt 'P 42/m n m'
_symmetry_cell_setting tetragonal
_symmetry_space_group_name_Hall '-P 4n 2n'
_symmetry_space_group_name_H-M 'P 42/m n m'
_cell_angle_alpha 90
_cell_angle_beta 90
_cell_angle_gamma 90
_cell_formula_units_Z 1
_cell_length_a 4.70557
_cell_length_b 4.70557
_cell_length_c 3.15451
_cell_volume 69.848
_exptl_crystal_density_diffrn 6.746
_cod_original_sg_symbol_Hall '-P 4n;-2n'
_cod_database_code 4000505

loop_
_symmetry_equiv_pos_site_id
_symmetry_equiv_pos_as_xyz
1 x,y,z
2 1/2-y,1/2+x,1/2+z
3 1/2-x,1/2+y,1/2+z
4 -x,-y,z
5 -y,-x,z
6 1/2+y,1/2-x,1/2+z
7 1/2+x,1/2-y,1/2+z
8 y,x,z
9 -x,-y,-z
10 1/2+y,1/2-x,1/2-z
11 1/2+x,1/2-y,1/2-z
12 x,y,-z
13 y,x,-z
14 1/2-y,1/2+x,1/2-z
15 1/2-x,1/2+y,1/2-z
16 -y,-x,-z

loop_
_atom_site_label
_atom_site_type_symbol
_atom_site_fract_x
_atom_site_fract_y
_atom_site_fract_z
_atom_site_adp_type
_atom_site_B_iso_or_equiv
_atom_site_symmetry_multiplicity
_atom_site_occupancy
Sn Sn 0 0 0 Biso 0.69(2) 2 0.74
Sb Sb 0 0 0 Biso 0.69(2) 2 0.13
Fe Fe 0 0 0 Biso 0.69(2) 2 0.13
O O 0.2988(5) 0.2988(5) 0 Biso 0.72(8) 4 1

loop_
_cod_changelog_entry_id
_cod_changelog_entry_author
_cod_changelog_entry_date
_cod_changelog_entry_text
1 'Vaitkus, Antanas' 2022-09-14T20:55:00+03:00 'Updated bibliographic information.'
